data_7250326
loop_
_publ_author_name
'Mohan, Sharath'
'Valkonen, Arto'
'Rissanen, Kari'
'Ward, Jas S.'

_publ_section_title
;
 Hierarchical iodine(i) complexes of nicotinamide
;
_journal_issue 20
_journal_name_full CrystEngComm
_journal_page_first 3295
_journal_page_last 3301
_journal_paper_doi 10.1039/D5CE00339C
_journal_volume 27
_journal_year 2025
_chemical_formula_moiety 'C12 H12 Ag N4 O2, F6 P, 3(C2 H3 N)'
_chemical_formula_sum 'C18 H21 Ag F6 N7 O2 P'
_chemical_formula_weight 620.26
_space_group_crystal_system triclinic
_space_group_IT_number 2
_space_group_name_Hall '-P 1'
_space_group_name_H-M_alt 'P -1'
_atom_sites_solution_hydrogens mixed
_atom_sites_solution_primary dual
_audit_creation_date 2023-04-14
_audit_creation_method
;
Olex2 1.2
(compiled 2018.05.29 svn.r3508 for OlexSys, GUI svn.r5506)
;
_audit_update_record
;
2025-03-21 deposited with the CCDC.	2025-04-24 downloaded from the CCDC.
;
_cell_angle_alpha 83.660(2)
_cell_angle_beta 72.550(2)
_cell_angle_gamma 84.305(2)
_cell_formula_units_Z 2
_cell_length_a 8.8771(2)
_cell_length_b 10.4273(3)
_cell_length_c 13.5713(4)
_cell_measurement_reflns_used 11453
_cell_measurement_temperature 120.00(10)
_cell_measurement_theta_max 76.6940
_cell_measurement_theta_min 3.4140
_cell_volume 1188.18(6)
_computing_cell_refinement 'CrysAlisPro 1.171.42.80a (Rigaku OD, 2023)'
_computing_data_collection 'CrysAlisPro 1.171.42.80a (Rigaku OD, 2023)'
_computing_data_reduction 'CrysAlisPro 1.171.42.80a (Rigaku OD, 2023)'
_computing_molecular_graphics 'Olex2 (Dolomanov et al., 2009)'
_computing_publication_material 'Olex2 (Dolomanov et al., 2009)'
_computing_structure_refinement 'ShelXL (Sheldrick, 2015)'
_computing_structure_solution 'ShelXT (Sheldrick, 2015)'
_diffrn_ambient_environment N~2~
_diffrn_ambient_temperature 120.00(10)
_diffrn_detector 'Hybrid Pixel Array Detector'
_diffrn_detector_area_resol_mean 10.0000
_diffrn_detector_type 'HyPix-Arc 100'
_diffrn_measured_fraction_theta_full 0.999
_diffrn_measured_fraction_theta_max 0.999
_diffrn_measurement_details
;
List of Runs (angles in degrees, time in seconds):

  # Type    Start    End  Width  t~exp~   \w     \q     \k     \f   Frames
#--------------------------------------------------------------------------
  1  \w      2.00  27.00   0.50    0.20    --   52.72 -21.00-105.00   50
  2  \w     -8.00  40.00   0.50    0.20    --   53.07 -21.00-105.00   96
  3  \w     41.00  67.00   0.50    0.20    --   53.07 -21.00-105.00   52
  4  \w     65.00 123.00   0.50    0.20    --   53.07  21.00  60.00  116
  5  \w     85.00 172.00   0.50    0.40    --  101.90  21.00  60.00  174
  6  \w     41.00  99.00   0.50    0.40    --  101.90 -21.00-105.00  116
  7  \w     55.00  80.00   0.50    0.20    --   52.72  21.00  60.00   50
  8  \w      5.00  69.00   0.50    0.20    --   52.72 -77.00 -90.00  128
  9  \w     73.00  98.00   0.50    0.20    --   53.07-125.00 -60.00   50
 10  \w    -15.00  54.00   0.50    0.20    --   53.07 -57.00  60.00  138
 11  \w    -17.00  48.00   0.50    0.20    --   53.07 -37.00-180.00  130
 12  \w     49.00  89.00   0.50    0.20    --   53.07-125.00-120.00   80
 13  \w     37.00  75.00   0.50    0.20    --   53.07-125.00  30.00   76
 14  \w     35.00  80.00   0.50    0.20    --   53.07-125.00 150.00   90
 15  \w     44.00 101.00   0.50    0.20    --   53.07  57.00-180.00  114
 16  \w      9.00  34.00   0.50    0.20    --   53.07 -37.00-150.00   50
 17  \w     45.00 100.00   0.50    0.40    --  101.90 -99.00  60.00  110
 18  \w     75.00 115.00   0.50    0.40    --  101.90 -19.00  90.00   80
 19  \w     65.00 100.00   0.50    0.40    --  101.90 -57.00  30.00   70
 20  \w     42.00  77.00   0.50    0.40    --  101.90 -57.00-120.00   70
 21  \w     44.00 105.00   0.50    0.40    --  101.90 -99.00-180.00  122
 22  \w     32.00  65.00   0.50    0.40    --  101.90 -19.00  90.00   66
 23  \w     96.00 152.00   0.50    0.40    --  101.90 125.00  60.00  112
 24  \w     99.00 124.00   0.50    0.40    --  101.90  37.00 -90.00   50
 25  \w     50.00  81.00   0.50    0.40    --  101.90 -99.00  30.00   62
 26  \w     38.00 103.00   0.50    0.40    --  101.90 -37.00  30.00  130
 27  \w     81.00 106.00   0.50    0.40    --  101.90 -99.00  90.00   50
 28  \w    127.00 174.00   0.50    0.40    --  101.90  37.00 -90.00   94
 29  \w    107.00 132.00   0.50    0.40    --  101.90 125.00-150.00   50
 30  \w     57.00 106.00   0.50    0.40    --  101.90 -99.00 -90.00   98
 31  \w     39.00 109.00   0.50    0.40    --  101.90-125.00 -90.00  140
 32  \w     37.00  63.00   0.50    0.40    --  101.90 -57.00  30.00   52
 33  \w    108.00 142.00   0.50    0.40    --  101.90 125.00 150.00   68
 34  \w     43.00  78.00   0.50    0.40    --  101.90 -99.00-150.00   70
 35  \w     49.00 103.00   0.50    0.40    --  101.90 -99.00 -60.00  108
 36  \w     84.00 109.00   0.50    0.40    --  101.90 -57.00-120.00   50
 37  \w     61.00  86.00   0.50    0.40    --  101.90 -57.00-180.00   50
 38  \w     50.00 106.00   0.50    0.40    --  101.90 -99.00 150.00  112
 39  \w    145.00 172.00   0.50    0.40    --  101.90  37.00 -30.00   54
 40  \w     50.00 107.00   0.50    0.40    --  107.75-104.00  15.17  114
;
_diffrn_measurement_device 'four-circle diffractometer'
_diffrn_measurement_device_type 'SuperNova, Dualflex, HyPix-Arc 100'
_diffrn_measurement_method '\w scans'
_diffrn_orient_matrix_type 'CrysAlisPro convention (1999,Acta A55,543-557)'
_diffrn_orient_matrix_UB_11 0.1331797000
_diffrn_orient_matrix_UB_12 0.0938613000
_diffrn_orient_matrix_UB_13 -0.0306889000
_diffrn_orient_matrix_UB_21 -0.1244201000
_diffrn_orient_matrix_UB_22 0.1157368000
_diffrn_orient_matrix_UB_23 0.0126001000
_diffrn_orient_matrix_UB_31 -0.0061662000
_diffrn_orient_matrix_UB_32 -0.0007869000
_diffrn_orient_matrix_UB_33 0.1147246000
_diffrn_radiation_monochromator mirror
_diffrn_radiation_probe x-ray
_diffrn_radiation_type CuK\a
_diffrn_radiation_wavelength 1.54184
_diffrn_reflns_av_R_equivalents 0.0277
_diffrn_reflns_av_unetI/netI 0.0239
_diffrn_reflns_Laue_measured_fraction_full 0.999
_diffrn_reflns_Laue_measured_fraction_max 0.999
_diffrn_reflns_limit_h_max 11
_diffrn_reflns_limit_h_min -10
_diffrn_reflns_limit_k_max 12
_diffrn_reflns_limit_k_min -13
_diffrn_reflns_limit_l_max 16
_diffrn_reflns_limit_l_min -12
_diffrn_reflns_number 16097
_diffrn_reflns_point_group_measured_fraction_full 0.999
_diffrn_reflns_point_group_measured_fraction_max 0.999
_diffrn_reflns_theta_full 67.684
_diffrn_reflns_theta_max 74.499
_diffrn_reflns_theta_min 3.426
_diffrn_source 'micro-focus sealed X-ray tube'
_diffrn_source_type 'SuperNova (Cu) X-ray Source'
_exptl_absorpt_coefficient_mu 8.167
_exptl_absorpt_correction_T_max 0.28098
_exptl_absorpt_correction_T_min 0.18728
_exptl_absorpt_correction_type sphere
_exptl_absorpt_process_details
;
CrysAlisPro 1.171.42.80a (Rigaku Oxford Diffraction, 2023)
Spherical absorption correction
using equivalent radius and absorption coefficient.
Empirical absorption correction using spherical harmonics,
implemented in SCALE3 ABSPACK scaling algorithm.
;
_exptl_crystal_colour colourless
_exptl_crystal_colour_primary colourless
_exptl_crystal_density_diffrn 1.734
_exptl_crystal_description block
_exptl_crystal_F_000 620
_exptl_crystal_recrystallization_method 'Re-crystallisation from solvent: acetonitrile/diisopropylether'
_exptl_crystal_size_max 0.281
_exptl_crystal_size_mid 0.146
_exptl_crystal_size_min 0.137
_exptl_crystal_size_rad 0.100
_refine_diff_density_max 0.656
_refine_diff_density_min -0.867
_refine_diff_density_rms 0.104
_refine_ls_extinction_method none
_refine_ls_goodness_of_fit_ref 1.106
_refine_ls_hydrogen_treatment mixed
_refine_ls_matrix_type full
_refine_ls_number_parameters 395
_refine_ls_number_reflns 4842
_refine_ls_number_restraints 126
_refine_ls_restrained_S_all 1.207
_refine_ls_R_factor_all 0.0358
_refine_ls_R_factor_gt 0.0338
_refine_ls_shift/su_max 0.002
_refine_ls_shift/su_mean 0.000
_refine_ls_structure_factor_coef Fsqd
_refine_ls_weighting_details 'w=1/[\s^2^(Fo^2^)+(0.0656P)^2^+0.4342P] where P=(Fo^2^+2Fc^2^)/3'
_refine_ls_weighting_scheme calc
_refine_ls_wR_factor_gt 0.1028
_refine_ls_wR_factor_ref 0.1051
_reflns_Friedel_coverage 0.000
_reflns_number_gt 4370
_reflns_number_total 4842
_reflns_threshold_expression 'I > 2\s(I)'
_cod_data_source_file d5ce00339c2.cif
_cod_data_source_block 2_3MeCN
_cod_depositor_comments 'Adding full bibliography for 7250325--7250334.cif.'
_cod_original_sg_symbol_H-M P-1
_cod_database_code 7250326
_shelxl_version_number 2014/6
_shelx_space_group_comment
;
The symmetry employed for this shelxl refinement is uniquely defined
by the following loop, which should always be used as a source of
symmetry information in preference to the above space-group names.
They are only intended as comments.
;
_shelx_estimated_absorpt_t_max 0.401
_shelx_estimated_absorpt_t_min 0.207
_diffrn_oxdiff_digest_frames
;
014165e8018131604cdddb8bf19390b95903492c46d
;
_reflns_odcompleteness_completeness 99.90
_reflns_odcompleteness_iscentric 1
_reflns_odcompleteness_theta 74.33
_olex2_refinement_description
;
1. Fixed Uiso
 At 1.2 times of:
  All C(H) groups, All N(H,H) groups
 At 1.5 times of:
  All C(H,H,H) groups
2. Rigid body (RIGU) restrains
 P101, F102, F103, F104, F105, F106, F107
 with sigma for 1-2 distances of 0.004 and sigma for 1-3 distances of 0.003
 P111, F112, F113, F114, F115, F116, F117
 with sigma for 1-2 distances of 0.004 and sigma for 1-3 distances of 0.003
3. Others
 Sof(P111)=Sof(F112)=Sof(F113)=Sof(F114)=Sof(F115)=Sof(F116)=Sof(F117)=1-FVAR(1)
 Sof(P101)=Sof(F102)=Sof(F103)=Sof(F104)=Sof(F105)=Sof(F106)=Sof(F107)=FVAR(1)
4.a Aromatic/amide H refined with riding coordinates:
 C2(H2), C4(H4), C5(H5), C6(H6), C12(H12), C14(H14), C15(H15), C16(H16)
4.b Idealised Me refined as rotating group:
 C203(H20A,H20B,H20C), C213(H21A,H21B,H21C), C223(H22A,H22B,H22C)
;
_olex2_submission_special_instructions 'No special instructions were received'
_oxdiff_exptl_absorpt_empirical_details
;
Empirical correction (ABSPACK) includes:
- Absorption correction using spherical harmonics
- Frame scaling
;
_oxdiff_exptl_absorpt_empirical_full_max 1.520
_oxdiff_exptl_absorpt_empirical_full_min 0.745

loop_
_space_group_symop_operation_xyz
'x, y, z'
'-x, -y, -z'

loop_
_atom_site_label
_atom_site_type_symbol
_atom_site_fract_x
_atom_site_fract_y
_atom_site_fract_z
_atom_site_U_iso_or_equiv
_atom_site_adp_type
_atom_site_occupancy
_atom_site_site_symmetry_order
_atom_site_calc_flag
_atom_site_refinement_flags_posn
_atom_site_refinement_flags_adp
_atom_site_refinement_flags_occupancy
_atom_site_disorder_assembly
_atom_site_disorder_group
Ag1 Ag 0.50031(2) 0.25049(2) 0.49943(2) 0.02884(10) Uani 1 1 d . . . . .
O8 O 0.8646(2) 0.62795(19) 0.51898(14) 0.0301(4) Uani 1 1 d . . . . .
O18 O 0.1434(2) -0.12712(19) 0.47561(14) 0.0303(4) Uani 1 1 d . . . . .
N1 N 0.6765(3) 0.3679(2) 0.39570(16) 0.0243(4) Uani 1 1 d . . . . .
N9 N 1.0384(3) 0.6952(2) 0.36770(18) 0.0265(4) Uani 1 1 d . . . . .
H9A H 1.078(4) 0.744(4) 0.396(3) 0.032 Uiso 1 1 d R . . . .
H9B H 1.069(4) 0.684(4) 0.308(3) 0.032 Uiso 1 1 d R . . . .
N11 N 0.3248(3) 0.1334(2) 0.60374(16) 0.0244(4) Uani 1 1 d . . . . .
N19 N -0.0342(3) -0.1930(2) 0.62570(18) 0.0260(4) Uani 1 1 d . . . . .
H19A H -0.076(4) -0.238(4) 0.597(3) 0.031 Uiso 1 1 d R . . . .
H19B H -0.072(4) -0.181(4) 0.687(3) 0.031 Uiso 1 1 d R . . . .
C2 C 0.7430(3) 0.4544(2) 0.43258(18) 0.0242(5) Uani 1 1 d . . . . .
H2 H 0.7085 0.4633 0.5050 0.029 Uiso 1 1 calc R . . . .
C3 C 0.8598(3) 0.5316(2) 0.37031(18) 0.0229(5) Uani 1 1 d . . . . .
C4 C 0.9101(3) 0.5182(3) 0.26414(19) 0.0251(5) Uani 1 1 d . . . . .
H4 H 0.9889 0.5701 0.2190 0.030 Uiso 1 1 calc R . . . .
C5 C 0.8434(3) 0.4277(3) 0.2254(2) 0.0271(5) Uani 1 1 d . . . . .
H5 H 0.8768 0.4161 0.1534 0.033 Uiso 1 1 calc R . . . .
C6 C 0.7274(3) 0.3546(2) 0.2930(2) 0.0254(5) Uani 1 1 d . . . . .
H6 H 0.6820 0.2928 0.2661 0.030 Uiso 1 1 calc R . . . .
C7 C 0.9223(3) 0.6235(2) 0.42393(19) 0.0241(5) Uani 1 1 d . . . . .
C12 C 0.2583(3) 0.0491(2) 0.56503(18) 0.0244(5) Uani 1 1 d . . . . .
H12 H 0.2893 0.0452 0.4920 0.029 Uiso 1 1 calc R . . . .
C13 C 0.1459(3) -0.0332(2) 0.62639(19) 0.0230(5) Uani 1 1 d . . . . .
C14 C 0.1015(3) -0.0278(3) 0.73339(19) 0.0267(5) Uani 1 1 d . . . . .
H14 H 0.0264 -0.0834 0.7779 0.032 Uiso 1 1 calc R . . . .
C15 C 0.1692(3) 0.0603(3) 0.7737(2) 0.0294(5) Uani 1 1 d . . . . .
H15 H 0.1403 0.0663 0.8465 0.035 Uiso 1 1 calc R . . . .
C16 C 0.2791(3) 0.1394(2) 0.7072(2) 0.0259(5) Uani 1 1 d . . . . .
H16 H 0.3240 0.2000 0.7356 0.031 Uiso 1 1 calc R . . . .
C17 C 0.0836(3) -0.1226(2) 0.57052(19) 0.0242(5) Uani 1 1 d . . . . .
P101 P 0.7650(14) 0.2342(12) 0.9758(9) 0.0296(9) Uani 0.552(10) 1 d . U P A 1
F102 F 0.5975(6) 0.1783(8) 1.0015(7) 0.0757(19) Uani 0.552(10) 1 d . U P A 1
F103 F 0.7684(12) 0.2638(13) 0.8605(7) 0.0565(19) Uani 0.552(10) 1 d . U P A 1
F104 F 0.9355(7) 0.2832(8) 0.9512(5) 0.088(2) Uani 0.552(10) 1 d . U P A 1
F105 F 0.7612(11) 0.2065(7) 1.0956(5) 0.0703(18) Uani 0.552(10) 1 d . U P A 1
F106 F 0.8347(8) 0.0898(5) 0.9598(3) 0.0690(15) Uani 0.552(10) 1 d . U P A 1
F107 F 0.6934(12) 0.3753(5) 0.9968(5) 0.097(2) Uani 0.552(10) 1 d . U P A 1
P111 P 0.7592(19) 0.2446(16) 0.9841(12) 0.038(2) Uani 0.448(10) 1 d . U P A 2
F112 F 0.6455(14) 0.1383(10) 0.9904(7) 0.092(3) Uani 0.448(10) 1 d . U P A 2
F113 F 0.8129(16) 0.2478(15) 0.8554(9) 0.063(3) Uani 0.448(10) 1 d . U P A 2
F114 F 0.8758(9) 0.3583(8) 0.9698(4) 0.0696(19) Uani 0.448(10) 1 d . U P A 2
F115 F 0.7089(10) 0.2436(9) 1.1017(6) 0.0605(19) Uani 0.448(10) 1 d . U P A 2
F116 F 0.8945(9) 0.1406(9) 0.9791(6) 0.096(3) Uani 0.448(10) 1 d . U P A 2
F117 F 0.6256(8) 0.3582(8) 0.9815(7) 0.080(2) Uani 0.448(10) 1 d . U P A 2
N201 N 0.5327(3) 0.3619(2) 0.68862(19) 0.0348(5) Uani 1 1 d . . . . .
C202 C 0.5773(3) 0.4401(3) 0.7224(2) 0.0292(5) Uani 1 1 d . . . . .
C203 C 0.6356(4) 0.5417(3) 0.7650(2) 0.0374(6) Uani 1 1 d . . . . .
H20A H 0.6871 0.6042 0.7085 0.056 Uiso 1 1 calc GR . . . .
H20B H 0.7121 0.5029 0.8008 0.056 Uiso 1 1 calc GR . . . .
H20C H 0.5467 0.5858 0.8142 0.056 Uiso 1 1 calc GR . . . .
N211 N 0.4578(3) 0.1414(2) 0.32143(19) 0.0341(5) Uani 1 1 d . . . . .
C212 C 0.4263(3) 0.0697(3) 0.2750(2) 0.0314(6) Uani 1 1 d . . . . .
C213 C 0.3840(5) -0.0241(3) 0.2175(3) 0.0514(9) Uani 1 1 d . . . . .
H21A H 0.4676 -0.0335 0.1519 0.077 Uiso 1 1 calc GR . . . .
H21B H 0.2839 0.0060 0.2032 0.077 Uiso 1 1 calc GR . . . .
H21C H 0.3722 -0.1078 0.2586 0.077 Uiso 1 1 calc GR . . . .
N221 N 0.8113(3) 0.7579(3) -0.14354(19) 0.0384(5) Uani 1 1 d . . . . .
C222 C 0.7655(3) 0.7249(3) -0.0558(2) 0.0362(6) Uani 1 1 d . . . . .
C223 C 0.7092(4) 0.6790(4) 0.0509(2) 0.0579(8) Uani 1 1 d . . . . .
H22A H 0.6111 0.7292 0.0841 0.087 Uiso 1 1 calc GR . . . .
H22B H 0.7892 0.6888 0.0855 0.087 Uiso 1 1 calc GR . . . .
H22C H 0.6884 0.5875 0.0565 0.087 Uiso 1 1 calc GR . . . .

loop_
_atom_site_aniso_label
_atom_site_aniso_U_11
_atom_site_aniso_U_22
_atom_site_aniso_U_33
_atom_site_aniso_U_23
_atom_site_aniso_U_13
_atom_site_aniso_U_12
Ag1 0.02750(14) 0.02484(14) 0.03159(14) 0.00179(9) -0.00362(9) -0.00995(9)
O8 0.0373(10) 0.0302(9) 0.0227(8) -0.0026(7) -0.0054(7) -0.0129(8)
O18 0.0387(10) 0.0298(9) 0.0227(8) -0.0022(7) -0.0058(7) -0.0134(8)
N1 0.0231(10) 0.0245(10) 0.0255(10) 0.0002(8) -0.0064(8) -0.0072(8)
N9 0.0292(11) 0.0270(11) 0.0237(10) -0.0022(8) -0.0061(8) -0.0084(9)
N11 0.0223(10) 0.0243(10) 0.0263(10) 0.0004(8) -0.0063(8) -0.0060(8)
N19 0.0299(11) 0.0257(11) 0.0229(10) -0.0019(8) -0.0063(8) -0.0093(8)
C2 0.0255(11) 0.0255(12) 0.0210(11) 0.0002(9) -0.0056(9) -0.0049(9)
C3 0.0235(11) 0.0213(11) 0.0240(11) -0.0005(9) -0.0071(9) -0.0028(9)
C4 0.0235(11) 0.0276(12) 0.0228(11) 0.0000(9) -0.0042(9) -0.0062(9)
C5 0.0281(12) 0.0293(12) 0.0241(11) -0.0016(9) -0.0078(9) -0.0031(10)
C6 0.0258(12) 0.0246(12) 0.0278(12) -0.0031(9) -0.0100(9) -0.0035(9)
C7 0.0248(11) 0.0217(11) 0.0260(11) -0.0016(9) -0.0078(9) -0.0020(9)
C12 0.0265(12) 0.0257(12) 0.0206(11) -0.0001(9) -0.0060(9) -0.0049(9)
C13 0.0236(11) 0.0205(11) 0.0249(11) -0.0003(9) -0.0069(9) -0.0038(9)
C14 0.0265(12) 0.0297(12) 0.0233(11) 0.0002(9) -0.0053(9) -0.0083(10)
C15 0.0331(13) 0.0328(13) 0.0232(11) -0.0023(9) -0.0079(10) -0.0071(10)
C16 0.0261(12) 0.0257(12) 0.0272(12) -0.0032(9) -0.0087(9) -0.0049(9)
C17 0.0263(11) 0.0217(11) 0.0247(11) -0.0020(9) -0.0077(9) -0.0017(9)
P101 0.0343(16) 0.0359(16) 0.0175(16) -0.0017(16) -0.0055(12) -0.0047(11)
F102 0.040(2) 0.106(4) 0.078(4) 0.009(3) -0.014(2) -0.016(2)
F103 0.076(4) 0.067(3) 0.030(3) 0.001(2) -0.023(3) -0.005(3)
F104 0.072(3) 0.113(5) 0.089(3) 0.018(3) -0.036(2) -0.047(3)
F105 0.122(5) 0.057(3) 0.038(2) -0.0001(19) -0.036(3) -0.004(3)
F106 0.097(3) 0.050(2) 0.055(2) -0.0052(16) -0.019(2) 0.013(2)
F107 0.174(7) 0.048(2) 0.072(3) -0.0183(19) -0.048(4) 0.031(3)
P111 0.039(2) 0.047(3) 0.025(3) -0.0074(15) -0.0048(16) -0.0075(18)
F112 0.138(6) 0.095(5) 0.045(3) -0.012(3) -0.007(4) -0.071(4)
F113 0.090(7) 0.069(5) 0.021(2) -0.003(2) 0.006(3) -0.029(5)
F114 0.079(4) 0.087(4) 0.042(2) -0.005(2) -0.005(2) -0.044(3)
F115 0.071(4) 0.075(5) 0.028(2) -0.006(2) 0.002(2) -0.023(3)
F116 0.082(4) 0.096(5) 0.082(4) 0.009(3) 0.001(3) 0.032(3)
F117 0.062(3) 0.087(4) 0.083(4) 0.000(3) -0.012(2) 0.007(3)
N201 0.0369(12) 0.0336(12) 0.0338(11) -0.0027(9) -0.0083(9) -0.0078(10)
C202 0.0273(12) 0.0310(13) 0.0266(12) 0.0014(10) -0.0049(10) -0.0020(10)
C203 0.0419(15) 0.0334(14) 0.0400(14) -0.0046(11) -0.0151(11) -0.0058(11)
N211 0.0362(12) 0.0333(12) 0.0314(11) -0.0005(9) -0.0072(9) -0.0078(10)
C212 0.0324(13) 0.0301(13) 0.0311(13) -0.0006(10) -0.0095(10) -0.0016(10)
C213 0.070(2) 0.0370(16) 0.062(2) -0.0145(14) -0.0417(18) 0.0070(15)
N221 0.0408(14) 0.0420(14) 0.0292(12) 0.0012(10) -0.0050(10) -0.0087(11)
C222 0.0276(12) 0.0326(13) 0.0459(17) 0.0014(11) -0.0081(11) -0.0034(10)
C223 0.0584(19) 0.074(2) 0.0342(15) 0.0091(15) -0.0078(13) -0.0023(16)

loop_
_atom_type_symbol
_atom_type_description
_atom_type_scat_dispersion_real
_atom_type_scat_dispersion_imag
_atom_type_scat_source
C C 0.0181 0.0091 'International Tables Vol C Tables 4.2.6.8 and 6.1.1.4'
H H 0.0000 0.0000 'International Tables Vol C Tables 4.2.6.8 and 6.1.1.4'
Ag Ag 0.1306 4.2820 'International Tables Vol C Tables 4.2.6.8 and 6.1.1.4'
F F 0.0727 0.0534 'International Tables Vol C Tables 4.2.6.8 and 6.1.1.4'
N N 0.0311 0.0180 'International Tables Vol C Tables 4.2.6.8 and 6.1.1.4'
O O 0.0492 0.0322 'International Tables Vol C Tables 4.2.6.8 and 6.1.1.4'
P P 0.2955 0.4335 'International Tables Vol C Tables 4.2.6.8 and 6.1.1.4'

loop_
_exptl_crystal_face_index_h
_exptl_crystal_face_index_k
_exptl_crystal_face_index_l
_exptl_crystal_face_perp_dist
-4 4 -1 0.0787
0 0 8 0.0607
0 0 -8 0.0857
-6 -1 -4 0.0988
6 1 4 0.1110
4 5 3 0.1344
-4 -5 -5 0.1145
4 -4 2 0.0539
-5 2 -3 0.0851
3 6 5 0.1337
-3 -6 -3 0.1242
2 -6 2 0.0778
2 -3 7 0.0649
4 4 5 0.1272
-1 -1 -9 0.0935
2 7 1 0.1477
1 4 8 0.1121
-4 4 -3 0.0899
4 -5 2 0.0493

loop_
_geom_angle_atom_site_label_1
_geom_angle_atom_site_label_2
_geom_angle_atom_site_label_3
_geom_angle
_geom_angle_site_symmetry_1
_geom_angle_site_symmetry_3
_geom_angle_publ_flag
N11 Ag1 N1 179.68(5) . . ?
C2 N1 Ag1 120.22(16) . . ?
C2 N1 C6 118.1(2) . . ?
C6 N1 Ag1 121.69(17) . . ?
H9A N9 H9B 124(4) . . ?
C7 N9 H9A 120(2) . . ?
C7 N9 H9B 115(3) . . ?
C12 N11 Ag1 118.89(16) . . ?
C12 N11 C16 118.0(2) . . ?
C16 N11 Ag1 123.11(17) . . ?
H19A N19 H19B 121(4) . . ?
C17 N19 H19A 120(2) . . ?
C17 N19 H19B 118(3) . . ?
N1 C2 H2 118.3 . . ?
N1 C2 C3 123.3(2) . . ?
C3 C2 H2 118.3 . . ?
C2 C3 C4 118.1(2) . . ?
C2 C3 C7 116.7(2) . . ?
C4 C3 C7 125.2(2) . . ?
C3 C4 H4 120.5 . . ?
C5 C4 C3 118.9(2) . . ?
C5 C4 H4 120.5 . . ?
C4 C5 H5 120.4 . . ?
C6 C5 C4 119.2(2) . . ?
C6 C5 H5 120.4 . . ?
N1 C6 C5 122.4(2) . . ?
N1 C6 H6 118.8 . . ?
C5 C6 H6 118.8 . . ?
O8 C7 N9 122.8(2) . . ?
O8 C7 C3 118.7(2) . . ?
N9 C7 C3 118.5(2) . . ?
N11 C12 H12 118.4 . . ?
N11 C12 C13 123.3(2) . . ?
C13 C12 H12 118.4 . . ?
C12 C13 C17 116.5(2) . . ?
C14 C13 C12 118.2(2) . . ?
C14 C13 C17 125.2(2) . . ?
C13 C14 H14 120.7 . . ?
C15 C14 C13 118.6(2) . . ?
C15 C14 H14 120.7 . . ?
C14 C15 H15 120.3 . . ?
C16 C15 C14 119.5(2) . . ?
C16 C15 H15 120.3 . . ?
N11 C16 C15 122.4(2) . . ?
N11 C16 H16 118.8 . . ?
C15 C16 H16 118.8 . . ?
O18 C17 N19 123.0(2) . . ?
O18 C17 C13 119.2(2) . . ?
N19 C17 C13 117.8(2) . . ?
F102 P101 F105 90.3(7) . . ?
F102 P101 F106 85.8(7) . . ?
F103 P101 F102 90.1(8) . . ?
F103 P101 F104 90.9(7) . . ?
F103 P101 F105 178.9(11) . . ?
F103 P101 F106 93.1(9) . . ?
F103 P101 F107 89.3(7) . . ?
F104 P101 F102 177.3(9) . . ?
F104 P101 F105 88.8(7) . . ?
F104 P101 F106 91.6(7) . . ?
F106 P101 F105 88.0(5) . . ?
F107 P101 F102 93.4(7) . . ?
F107 P101 F104 89.1(8) . . ?
F107 P101 F105 89.7(8) . . ?
F107 P101 F106 177.5(8) . . ?
F112 P111 F113 89.3(11) . . ?
F112 P111 F114 176.1(11) . . ?
F112 P111 F117 92.6(10) . . ?
F114 P111 F113 87.2(9) . . ?
F115 P111 F112 91.0(10) . . ?
F115 P111 F113 179.2(13) . . ?
F115 P111 F114 92.5(10) . . ?
F115 P111 F116 94.7(8) . . ?
F115 P111 F117 88.7(10) . . ?
F116 P111 F112 89.7(10) . . ?
F116 P111 F113 86.0(10) . . ?
F116 P111 F114 91.8(10) . . ?
F116 P111 F117 175.8(12) . . ?
F117 P111 F113 90.5(9) . . ?
F117 P111 F114 85.7(9) . . ?
N201 C202 C203 179.4(3) . . ?
C202 C203 H20A 109.5 . . ?
C202 C203 H20B 109.5 . . ?
C202 C203 H20C 109.5 . . ?
H20A C203 H20B 109.5 . . ?
H20A C203 H20C 109.5 . . ?
H20B C203 H20C 109.5 . . ?
N211 C212 C213 178.8(3) . . ?
C212 C213 H21A 109.5 . . ?
C212 C213 H21B 109.5 . . ?
C212 C213 H21C 109.5 . . ?
H21A C213 H21B 109.5 . . ?
H21A C213 H21C 109.5 . . ?
H21B C213 H21C 109.5 . . ?
N221 C222 C223 177.6(3) . . ?
C222 C223 H22A 109.5 . . ?
C222 C223 H22B 109.5 . . ?
C222 C223 H22C 109.5 . . ?
H22A C223 H22B 109.5 . . ?
H22A C223 H22C 109.5 . . ?
H22B C223 H22C 109.5 . . ?

loop_
_geom_bond_atom_site_label_1
_geom_bond_atom_site_label_2
_geom_bond_distance
_geom_bond_site_symmetry_2
_geom_bond_publ_flag
Ag1 N1 2.146(2) . ?
Ag1 N11 2.143(2) . ?
O8 C7 1.241(3) . ?
O18 C17 1.242(3) . ?
N1 C2 1.339(3) . ?
N1 C6 1.348(3) . ?
N9 H9A 0.83(4) . ?
N9 H9B 0.79(4) . ?
N9 C7 1.326(4) . ?
N11 C12 1.337(3) . ?
N11 C16 1.347(3) . ?
N19 H19A 0.82(4) . ?
N19 H19B 0.82(4) . ?
N19 C17 1.324(4) . ?
C2 H2 0.9500 . ?
C2 C3 1.389(4) . ?
C3 C4 1.393(3) . ?
C3 C7 1.502(3) . ?
C4 H4 0.9500 . ?
C4 C5 1.387(4) . ?
C5 H5 0.9500 . ?
C5 C6 1.385(4) . ?
C6 H6 0.9500 . ?
C12 H12 0.9500 . ?
C12 C13 1.393(4) . ?
C13 C14 1.392(3) . ?
C13 C17 1.503(3) . ?
C14 H14 0.9500 . ?
C14 C15 1.387(4) . ?
C15 H15 0.9500 . ?
C15 C16 1.383(4) . ?
C16 H16 0.9500 . ?
P101 F102 1.577(14) . ?
P101 F103 1.553(14) . ?
P101 F104 1.574(13) . ?
P101 F105 1.610(12) . ?
P101 F106 1.583(13) . ?
P101 F107 1.565(13) . ?
P111 F112 1.55(2) . ?
P111 F113 1.66(2) . ?
P111 F114 1.609(18) . ?
P111 F115 1.523(17) . ?
P111 F116 1.528(16) . ?
P111 F117 1.595(17) . ?
N201 C202 1.135(4) . ?
C202 C203 1.465(4) . ?
C203 H20A 0.9800 . ?
C203 H20B 0.9800 . ?
C203 H20C 0.9800 . ?
N211 C212 1.134(4) . ?
C212 C213 1.457(4) . ?
C213 H21A 0.9800 . ?
C213 H21B 0.9800 . ?
C213 H21C 0.9800 . ?
N221 C222 1.161(4) . ?
C222 C223 1.428(4) . ?
C223 H22A 0.9800 . ?
C223 H22B 0.9800 . ?
C223 H22C 0.9800 . ?

loop_
_exptl_oxdiff_crystal_face_indexfrac_h
_exptl_oxdiff_crystal_face_indexfrac_k
_exptl_oxdiff_crystal_face_indexfrac_l
_exptl_oxdiff_crystal_face_x
_exptl_oxdiff_crystal_face_y
_exptl_oxdiff_crystal_face_z
-3.9932 4.3900 -1.3661 -0.0778 0.9877 -0.1356
-0.1296 0.0621 8.3196 -0.2667 0.1281 0.9552
0.1296 -0.0621 -8.3196 0.2667 -0.1281 -0.9552
-5.6106 -0.9280 -4.4787 -0.6969 0.5342 -0.4785
5.7177 0.8916 3.6456 0.7333 -0.5623 0.3823
3.9916 4.9986 2.9989 0.9087 0.1197 0.3155
-3.9917 -4.9978 -4.9965 -0.8474 -0.1447 -0.5447
4.0018 -3.9908 1.9981 0.0971 -0.9346 0.2077
-4.9988 1.9921 -2.9977 -0.3868 0.8147 -0.3147
2.9913 5.9953 4.9964 0.8078 0.3847 0.5500
-2.9912 -5.9961 -2.9988 -0.8691 -0.3596 -0.3209
2.0055 -5.9913 1.9970 -0.3565 -0.9178 0.2215
2.0024 -2.9967 6.9916 -0.2292 -0.5079 0.7921
3.9929 3.9990 4.9963 0.7538 0.0290 0.5454
-0.9987 -0.9966 -8.9897 0.0493 -0.1044 -1.0244
1.9907 6.9944 1.0010 0.8909 0.5744 0.0971
0.9952 3.9936 7.9916 0.2621 0.4391 0.9076
-4.0018 3.9912 -2.9969 -0.0664 0.9221 -0.3223
4.0029 -4.9896 1.9979 0.0035 -1.0503 0.2085
